data_1561671
loop_
_publ_author_name
'Luo, Mengjia'
'Bu, Kejun'
'Liu, Yiting'
'Wang, Ruiqi'
'Zhang, Xian'
'Zheng, Chong'
'Jin, Qingyuan'
'Zhang, Xiaolei'
'Huang, Fuqiang'

_publ_section_title
;
 Synthesis, crystal structure, and optical properties of Ba2SbO2SX (X =
 Br, I) oxy-chalcohalides
;
_journal_name_full 'Journal of Solid State Chemistry'
_journal_page_first 120811
_journal_paper_doi 10.1016/j.jssc.2019.06.016
_journal_volume 278
_journal_year 2019
_chemical_formula_sum 'Ba Br0.5 O S0.5 Sb0.5'
_chemical_formula_weight 270.20
_space_group_crystal_system monoclinic
_space_group_IT_number 11
_space_group_name_Hall '-P 2yb'
_space_group_name_H-M_alt 'P 1 21/m 1'
_cell_angle_alpha 90
_cell_angle_beta 93.100(15)
_cell_angle_gamma 90
_cell_formula_units_Z 4
_cell_length_a 7.739(4)
_cell_length_b 6.004(3)
_cell_length_c 7.907(4)
_cell_measurement_reflns_used 3722
_cell_measurement_temperature 273.(2)
_cell_measurement_theta_max 27.1260
_cell_measurement_theta_min 3.4323
_cell_volume 366.9(3)
_computing_cell_refinement 'SAINT V8.37A (Bruker AXS Inc., 2015)'
_computing_data_reduction 'SAINT V8.37A (Bruker AXS Inc., 2015)'
_computing_molecular_graphics 'shelXle (C.B. Huebschle, rev 786)'
_computing_structure_refinement 'SHELXL-2014/7 (Sheldrick, 2014)'
_computing_structure_solution 'XT, VERSION 2014/5'
_diffrn_ambient_temperature 273.(2)
_diffrn_detector_area_resol_mean 10.4167
_diffrn_measured_fraction_theta_full 0.992
_diffrn_measured_fraction_theta_max 0.992
_diffrn_measurement_device_type 'CCD area detector'
_diffrn_measurement_method 'phi and omega scans'
_diffrn_radiation_type MoK\a
_diffrn_radiation_wavelength 0.71073
_diffrn_reflns_av_R_equivalents 0.0397
_diffrn_reflns_av_unetI/netI 0.0501
_diffrn_reflns_limit_h_max 9
_diffrn_reflns_limit_h_min -6
_diffrn_reflns_limit_k_max 7
_diffrn_reflns_limit_k_min -7
_diffrn_reflns_limit_l_max 9
_diffrn_reflns_limit_l_min -9
_diffrn_reflns_number 2088
_diffrn_reflns_theta_full 25.00
_diffrn_reflns_theta_max 25.00
_diffrn_reflns_theta_min 2.58
_exptl_absorpt_coefficient_mu 19.907
_exptl_absorpt_correction_T_max 0.848
_exptl_absorpt_correction_T_min 0.586
_exptl_absorpt_correction_type multi-scan
_exptl_absorpt_process_details
;
;
_exptl_crystal_colour translate
_exptl_crystal_density_diffrn 4.892
_exptl_crystal_density_method 'not measured'
_exptl_crystal_description stick
_exptl_crystal_F_000 460
_exptl_crystal_size_max 0.0932
_exptl_crystal_size_mid 0.0228
_exptl_crystal_size_min 0.0083
_refine_diff_density_max 1.587
_refine_diff_density_min -1.391
_refine_ls_extinction_method none
_refine_ls_goodness_of_fit_ref 1.012
_refine_ls_hydrogen_treatment undef
_refine_ls_matrix_type full
_refine_ls_number_parameters 40
_refine_ls_number_reflns 710
_refine_ls_number_restraints 0
_refine_ls_restrained_S_all 1.012
_refine_ls_R_factor_all 0.0539
_refine_ls_R_factor_gt 0.0384
_refine_ls_shift/su_max 0.000
_refine_ls_shift/su_mean 0.000
_refine_ls_structure_factor_coef Fsqd
_refine_ls_weighting_details 'w=1/[\s^2^(Fo^2^)+10.5284P] where P=(Fo^2^+2Fc^2^)/3'
_refine_ls_weighting_scheme calc
_refine_ls_wR_factor_gt 0.0641
_refine_ls_wR_factor_ref 0.0690
_reflns_number_gt 569
_reflns_number_total 710
_reflns_threshold_expression 'I > 2\s(I)'
_cod_data_source_file JSSC-2019-278-120811.cif
_cod_data_source_block BaOSbSBr
_cod_original_formula_sum 'Ba Br0.50 O S0.50 Sb0.50'
_cod_database_code 1561671

loop_
_space_group_symop_operation_xyz
'x, y, z'
'-x, y+1/2, -z'
'-x, -y, -z'
'x, -y-1/2, z'

loop_
_atom_site_type_symbol
_atom_site_label
_atom_site_fract_x
_atom_site_fract_y
_atom_site_fract_z
_atom_site_U_iso_or_equiv
_atom_site_adp_type
_atom_site_calc_flag
_atom_site_refinement_flags_adp
_atom_site_refinement_flags_occupancy
_atom_site_refinement_flags_posn
_atom_site_occupancy
_atom_site_disorder_assembly
_atom_site_disorder_group
Ba Ba1 0.57828(13) 0.25 0.32900(12) 0.0132(3) Uani d T P S 1 . .
Ba Ba2 0.82539(15) 0.25 0.82278(13) 0.0174(3) Uani d T P S 1 . .
Sb Sb03 0.86183(15) 0.75 0.52847(14) 0.0121(3) Uani d T P S 1 . .
Br Br04 0.3918(3) 0.25 0.8949(3) 0.0283(5) Uani d T P S 1 . .
S S005 1.0237(6) 0.75 0.7999(5) 0.0182(10) Uani d T P S 1 . .
O O006 0.7027(10) 0.5115(12) 0.5785(9) 0.0120(16) Uani d . . . 1 . .

loop_
_atom_site_aniso_label
_atom_site_aniso_U_11
_atom_site_aniso_U_22
_atom_site_aniso_U_33
_atom_site_aniso_U_12
_atom_site_aniso_U_13
_atom_site_aniso_U_23
Ba1 0.0104(6) 0.0121(5) 0.0171(5) 0 0.0005(4) 0
Ba2 0.0203(6) 0.0152(5) 0.0161(5) 0 -0.0039(4) 0
Sb03 0.0100(6) 0.0106(5) 0.0158(6) 0 0.0011(5) 0
Br04 0.0292(12) 0.0223(10) 0.0332(11) 0 -0.0011(9) 0
S005 0.012(2) 0.022(2) 0.020(2) 0 -0.0051(19) 0
O006 0.002(4) 0.015(4) 0.018(4) -0.001(3) -0.001(3) 0.003(3)

loop_
_atom_type_symbol
_atom_type_description
_atom_type_scat_dispersion_real
_atom_type_scat_dispersion_imag
_atom_type_scat_source
Ba Ba -0.3244 2.2819 'International Tables Vol C Tables 4.2.6.8 and 6.1.1.4'
Br Br -0.2901 2.4595 'International Tables Vol C Tables 4.2.6.8 and 6.1.1.4'
O O 0.0106 0.0060 'International Tables Vol C Tables 4.2.6.8 and 6.1.1.4'
S S 0.1246 0.1234 'International Tables Vol C Tables 4.2.6.8 and 6.1.1.4'
Sb Sb -0.5866 1.5461 'International Tables Vol C Tables 4.2.6.8 and 6.1.1.4'

loop_
_geom_angle_atom_site_label_1
_geom_angle_atom_site_label_2
_geom_angle_atom_site_label_3
_geom_angle_site_symmetry_1
_geom_angle_site_symmetry_3
_geom_angle
O006 Ba1 O006 4_565 . 72.3(3)
O006 Ba1 O006 4_565 2_646 75.8(3)
O006 Ba1 O006 . 2_646 111.82(14)
O006 Ba1 O006 4_565 3_666 111.82(14)
O006 Ba1 O006 . 3_666 75.8(3)
O006 Ba1 O006 2_646 3_666 63.1(3)
O006 Ba1 S005 4_565 3_766 85.56(17)
O006 Ba1 S005 . 3_766 85.56(17)
O006 Ba1 S005 2_646 3_766 148.44(15)
O006 Ba1 S005 3_666 3_766 148.44(15)
O006 Ba1 Br04 4_565 3_656 80.66(16)
O006 Ba1 Br04 . 3_656 148.22(17)
O006 Ba1 Br04 2_646 3_656 76.20(16)
O006 Ba1 Br04 3_666 3_656 131.27(16)
S005 Ba1 Br04 3_766 3_656 75.81(5)
O006 Ba1 Br04 4_565 3_666 148.22(17)
O006 Ba1 Br04 . 3_666 80.66(16)
O006 Ba1 Br04 2_646 3_666 131.27(16)
O006 Ba1 Br04 3_666 3_666 76.20(16)
S005 Ba1 Br04 3_766 3_666 75.81(5)
Br04 Ba1 Br04 3_656 3_666 118.17(7)
O006 Ba1 Sb03 4_565 3_666 94.45(16)
O006 Ba1 Sb03 . 3_666 94.45(16)
O006 Ba1 Sb03 2_646 3_666 31.56(15)
O006 Ba1 Sb03 3_666 3_666 31.56(15)
S005 Ba1 Sb03 3_766 3_666 179.99(8)
Br04 Ba1 Sb03 3_656 3_666 104.18(4)
Br04 Ba1 Sb03 3_666 3_666 104.18(4)
O006 Ba1 Br04 4_565 1_554 143.71(16)
O006 Ba1 Br04 . 1_554 143.71(16)
O006 Ba1 Br04 2_646 1_554 88.38(16)
O006 Ba1 Br04 3_666 1_554 88.38(16)
S005 Ba1 Br04 3_766 1_554 92.16(9)
Br04 Ba1 Br04 3_656 1_554 63.77(4)
Br04 Ba1 Br04 3_666 1_554 63.77(4)
Sb03 Ba1 Br04 3_666 1_554 87.83(5)
O006 Ba1 Sb03 4_565 1_545 25.08(16)
O006 Ba1 Sb03 . 1_545 88.94(16)
O006 Ba1 Sb03 2_646 1_545 85.91(16)
O006 Ba1 Sb03 3_666 1_545 135.71(16)
S005 Ba1 Sb03 3_766 1_545 67.63(5)
Br04 Ba1 Sb03 3_656 1_545 60.31(4)
Br04 Ba1 Sb03 3_666 1_545 142.65(5)
Sb03 Ba1 Sb03 3_666 1_545 112.37(3)
Br04 Ba1 Sb03 1_554 1_545 123.52(3)
O006 Ba1 Sb03 4_565 . 88.94(16)
O006 Ba1 Sb03 . . 25.08(16)
O006 Ba1 Sb03 2_646 . 135.71(16)
O006 Ba1 Sb03 3_666 . 85.91(16)
S005 Ba1 Sb03 3_766 . 67.63(5)
Br04 Ba1 Sb03 3_656 . 142.65(5)
Br04 Ba1 Sb03 3_666 . 60.31(4)
Sb03 Ba1 Sb03 3_666 . 112.37(3)
Br04 Ba1 Sb03 1_554 . 123.52(3)
Sb03 Ba1 Sb03 1_545 . 97.51(5)
O006 Ba1 Ba2 4_565 . 36.16(16)
O006 Ba1 Ba2 . . 36.16(16)
O006 Ba1 Ba2 2_646 . 94.53(16)
O006 Ba1 Ba2 3_666 . 94.53(16)
S005 Ba1 Ba2 3_766 . 84.42(8)
Br04 Ba1 Ba2 3_656 . 115.19(4)
Br04 Ba1 Ba2 3_666 . 115.19(4)
Sb03 Ba1 Ba2 3_666 . 95.59(4)
Br04 Ba1 Ba2 1_554 . 176.58(4)
Sb03 Ba1 Ba2 1_545 . 55.06(2)
Sb03 Ba1 Ba2 . . 55.05(2)
O006 Ba2 O006 4_565 . 73.4(3)
O006 Ba2 S005 4_565 3_767 143.00(16)
O006 Ba2 S005 . 3_767 143.00(16)
O006 Ba2 S005 4_565 1_545 64.97(18)
O006 Ba2 S005 . 1_545 129.68(18)
S005 Ba2 S005 3_767 1_545 84.51(9)
O006 Ba2 S005 4_565 . 129.68(18)
O006 Ba2 S005 . . 64.97(18)
S005 Ba2 S005 3_767 . 84.51(9)
S005 Ba2 S005 1_545 . 125.23(14)
O006 Ba2 Br04 4_565 . 78.73(17)
O006 Ba2 Br04 . . 78.73(17)
S005 Ba2 Br04 3_767 . 99.12(10)
S005 Ba2 Br04 1_545 . 117.35(7)
S005 Ba2 Br04 . . 117.35(7)
O006 Ba2 Sb03 4_565 3_766 71.34(17)
O006 Ba2 Sb03 . 3_766 71.34(17)
S005 Ba2 Sb03 3_767 3_766 118.51(10)
S005 Ba2 Sb03 1_545 3_766 69.53(7)
S005 Ba2 Sb03 . 3_766 69.53(7)
Br04 Ba2 Sb03 . 3_766 142.37(5)
O006 Ba2 Sb03 4_565 . 93.29(17)
O006 Ba2 Sb03 . . 28.05(16)
S005 Ba2 Sb03 3_767 . 122.85(4)
S005 Ba2 Sb03 1_545 . 128.09(8)
S005 Ba2 Sb03 . . 38.79(8)
Br04 Ba2 Sb03 . . 101.90(3)
Sb03 Ba2 Sb03 3_766 . 58.74(3)
O006 Ba2 Sb03 4_565 1_545 28.05(16)
O006 Ba2 Sb03 . 1_545 93.29(17)
S005 Ba2 Sb03 3_767 1_545 122.85(4)
S005 Ba2 Sb03 1_545 1_545 38.79(8)
S005 Ba2 Sb03 . 1_545 128.09(8)
Br04 Ba2 Sb03 . 1_545 101.90(4)
Sb03 Ba2 Sb03 3_766 1_545 58.74(3)
Sb03 Ba2 Sb03 . 1_545 103.67(5)
O006 Ba2 Ba1 4_565 . 36.71(16)
O006 Ba2 Ba1 . . 36.71(16)
S005 Ba2 Ba1 3_767 . 175.09(9)
S005 Ba2 Ba1 1_545 . 97.69(8)
S005 Ba2 Ba1 . . 97.69(8)
Br04 Ba2 Ba1 . . 75.97(5)
Sb03 Ba2 Ba1 3_766 . 66.40(4)
Sb03 Ba2 Ba1 . . 59.00(3)
Sb03 Ba2 Ba1 1_545 . 59.00(3)
O006 Ba2 Ba1 4_565 3_656 34.71(16)
O006 Ba2 Ba1 . 3_656 89.11(17)
S005 Ba2 Ba1 3_767 3_656 118.37(6)
S005 Ba2 Ba1 1_545 3_656 72.58(8)
S005 Ba2 Ba1 . 3_656 153.98(8)
Br04 Ba2 Ba1 . 3_656 50.71(3)
Sb03 Ba2 Ba1 3_766 3_656 105.65(4)
Sb03 Ba2 Ba1 . 3_656 116.10(4)
Sb03 Ba2 Ba1 1_545 3_656 51.62(3)
Ba1 Ba2 Ba1 . 3_656 58.55(3)
O006 Ba2 Ba1 4_565 3_666 89.11(17)
O006 Ba2 Ba1 . 3_666 34.71(16)
S005 Ba2 Ba1 3_767 3_666 118.37(6)
S005 Ba2 Ba1 1_545 3_666 153.98(8)
S005 Ba2 Ba1 . 3_666 72.58(8)
Br04 Ba2 Ba1 . 3_666 50.71(3)
Sb03 Ba2 Ba1 3_766 3_666 105.65(4)
Sb03 Ba2 Ba1 . 3_666 51.62(3)
Sb03 Ba2 Ba1 1_545 3_666 116.10(4)
Ba1 Ba2 Ba1 . 3_666 58.55(2)
Ba1 Ba2 Ba1 3_656 3_666 84.84(5)
O006 Sb03 O006 4_575 . 95.0(4)
O006 Sb03 S005 4_575 . 97.0(2)
O006 Sb03 S005 . . 97.0(2)
O006 Sb03 Ba1 4_575 3_666 47.5(2)
O006 Sb03 Ba1 . 3_666 47.5(2)
S005 Sb03 Ba1 . 3_666 99.95(12)
O006 Sb03 Ba2 4_575 3_766 126.0(2)
O006 Sb03 Ba2 . 3_766 126.0(2)
S005 Sb03 Ba2 . 3_766 109.24(12)
Ba1 Sb03 Ba2 3_666 3_766 150.81(4)
O006 Sb03 Ba2 4_575 1_565 39.5(2)
O006 Sb03 Ba2 . 1_565 112.8(2)
S005 Sb03 Ba2 . 1_565 60.81(5)
Ba1 Sb03 Ba2 3_666 1_565 73.17(3)
Ba2 Sb03 Ba2 3_766 1_565 121.26(3)
O006 Sb03 Ba2 4_575 . 112.8(2)
O006 Sb03 Ba2 . . 39.5(2)
S005 Sb03 Ba2 . . 60.81(5)
Ba1 Sb03 Ba2 3_666 . 73.17(3)
Ba2 Sb03 Ba2 3_766 . 121.26(3)
Ba2 Sb03 Ba2 1_565 . 103.67(5)
O006 Sb03 Ba1 4_575 . 107.1(2)
O006 Sb03 Ba1 . . 35.5(2)
S005 Sb03 Ba1 . . 126.58(5)
Ba1 Sb03 Ba1 3_666 . 67.63(3)
Ba2 Sb03 Ba1 3_766 . 94.00(4)
Ba2 Sb03 Ba1 1_565 . 140.79(4)
Ba2 Sb03 Ba1 . . 65.95(4)
O006 Sb03 Ba1 4_575 1_565 35.5(2)
O006 Sb03 Ba1 . 1_565 107.1(2)
S005 Sb03 Ba1 . 1_565 126.58(5)
Ba1 Sb03 Ba1 3_666 1_565 67.63(3)
Ba2 Sb03 Ba1 3_766 1_565 94.00(4)
Ba2 Sb03 Ba1 1_565 1_565 65.95(4)
Ba2 Sb03 Ba1 . 1_565 140.79(4)
Ba1 Sb03 Ba1 . 1_565 97.51(5)
Ba2 Br04 Ba1 . 3_656 79.86(4)
Ba2 Br04 Ba1 . 3_666 79.86(4)
Ba1 Br04 Ba1 3_656 3_666 118.17(7)
Ba2 Br04 Ba1 . 1_556 79.39(5)
Ba1 Br04 Ba1 3_656 1_556 116.23(4)
Ba1 Br04 Ba1 3_666 1_556 116.23(4)
Sb03 S005 Ba2 . 3_767 170.73(19)
Sb03 S005 Ba1 . 3_766 99.95(14)
Ba2 S005 Ba1 3_767 3_766 89.33(12)
Sb03 S005 Ba2 . 1_565 80.39(9)
Ba2 S005 Ba2 3_767 1_565 95.49(9)
Ba1 S005 Ba2 3_766 1_565 116.81(7)
Sb03 S005 Ba2 . . 80.39(9)
Ba2 S005 Ba2 3_767 . 95.49(9)
Ba1 S005 Ba2 3_766 . 116.81(7)
Ba2 S005 Ba2 1_565 . 125.23(14)
Sb03 O006 Ba2 . . 112.5(3)
Sb03 O006 Ba1 . . 119.5(3)
Ba2 O006 Ba1 . . 107.1(3)
Sb03 O006 Ba1 . 3_666 101.0(3)
Ba2 O006 Ba1 . 3_666 112.2(3)
Ba1 O006 Ba1 . 3_666 104.2(3)

loop_
_geom_bond_atom_site_label_1
_geom_bond_atom_site_label_2
_geom_bond_site_symmetry_2
_geom_bond_distance
Ba1 O006 4_565 2.661(8)
Ba1 O006 . 2.661(8)
Ba1 O006 2_646 2.736(8)
Ba1 O006 3_666 2.736(8)
Ba1 S005 3_766 3.296(5)
Ba1 Br04 3_656 3.4993(18)
Ba1 Br04 3_666 3.4993(18)
Ba1 Sb03 3_666 3.645(2)
Ba1 Br04 1_554 3.651(3)
Ba1 Sb03 1_545 3.9927(16)
Ba1 Sb03 . 3.9927(16)
Ba1 Ba2 . 4.254(2)
Ba2 O006 4_565 2.626(7)
Ba2 O006 . 2.626(7)
Ba2 S005 3_767 3.144(5)
Ba2 S005 1_545 3.381(3)
Ba2 S005 . 3.381(3)
Ba2 Br04 . 3.434(3)
Ba2 Sb03 3_766 3.782(2)
Ba2 Sb03 . 3.8183(16)
Ba2 Sb03 1_545 3.8183(16)
Ba2 Ba1 3_656 4.4504(18)
Ba2 Ba1 3_666 4.4504(18)
Sb03 O006 4_575 1.943(7)
Sb03 O006 . 1.943(7)
Sb03 S005 . 2.426(5)
Sb03 Ba1 3_666 3.645(2)
Sb03 Ba2 3_766 3.782(2)
Sb03 Ba2 1_565 3.8183(17)
Sb03 Ba1 1_565 3.9927(17)
Br04 Ba1 3_656 3.4993(18)
Br04 Ba1 3_666 3.4993(18)
Br04 Ba1 1_556 3.651(3)
S005 Ba2 3_767 3.144(5)
S005 Ba1 3_766 3.296(5)
S005 Ba2 1_565 3.381(3)
O006 Ba1 3_666 2.736(8)
